data_2104826
loop_
_publ_author_name
'Frey, Joseph'
'Khan, Saeed I.'
'Knobler, Carolyn B.'
'Lightner, David A.'
'Maverick, Emily F.'
'Phillips, Daniel J.'
'Rappoport, Zvi'
'Trueblood, Kenneth N.'

_publ_section_title
;
 Thermal motion of <i>tert</i>-butyl groups III. <i>tert</i>-Butyl
 substituents in aromatic hydrocarbons, the view from the bottom of the
 well
;
_journal_issue 6
_journal_name_full 'Acta Crystallographica Section B'
_journal_page_first 622
_journal_page_last 638
_journal_paper_doi 10.1107/S0108768110040024
_journal_volume 66
_journal_year 2010
_chemical_formula_moiety 'C30 H26'
_chemical_formula_sum 'C30 H26'
_chemical_formula_weight 386.51
_chemical_name_systematic
;
 Trans-1-(para-tert-butylphenyl)-2-(2-benzo[c]phenanthrenyl)ethylene
;
_space_group_IT_number 14
_symmetry_cell_setting monoclinic
_symmetry_space_group_name_Hall '-P 2ybc'
_symmetry_space_group_name_H-M 'P 1 21/c 1'
_atom_sites_solution_hydrogens geom
_atom_sites_solution_primary direct
_atom_sites_solution_secondary difmap
_audit_creation_method SHELXL-97
_cell_angle_alpha 90.00
_cell_angle_beta 92.544(2)
_cell_angle_gamma 90.00
_cell_formula_units_Z 4
_cell_length_a 15.990(2)
_cell_length_b 15.712(2)
_cell_length_c 8.6656(11)
_cell_measurement_reflns_used 5437
_cell_measurement_temperature 293(2)
_cell_measurement_theta_max 27.57
_cell_measurement_theta_min 3.76
_cell_volume 2175.0(5)
_computing_cell_refinement 'Bruker SMART'
_computing_data_collection 'Bruker SMART'
_computing_data_reduction 'Bruker SAINT'
_computing_molecular_graphics 'Bruker SHELXTL'
_computing_publication_material 'Bruker SHELXTL'
_computing_structure_refinement 'SHELXL-97 (Sheldrick, 1997)'
_computing_structure_solution 'SHELXS-97 (Sheldrick, 1990)'
_diffrn_ambient_temperature 293(2)
_diffrn_measured_fraction_theta_full 0.993
_diffrn_measured_fraction_theta_max 0.993
_diffrn_measurement_device_type 'CCD area detector'
_diffrn_measurement_method 'phi and omega scans'
_diffrn_radiation_monochromator graphite
_diffrn_radiation_source 'fine-focus sealed tube'
_diffrn_radiation_type MoK\a
_diffrn_radiation_wavelength 0.71073
_diffrn_reflns_av_R_equivalents 0.0392
_diffrn_reflns_av_sigmaI/netI 0.0369
_diffrn_reflns_limit_h_max 21
_diffrn_reflns_limit_h_min -21
_diffrn_reflns_limit_k_max 20
_diffrn_reflns_limit_k_min -20
_diffrn_reflns_limit_l_max 11
_diffrn_reflns_limit_l_min -11
_diffrn_reflns_number 19272
_diffrn_reflns_theta_full 28.34
_diffrn_reflns_theta_max 28.34
_diffrn_reflns_theta_min 3.76
_exptl_absorpt_coefficient_mu 0.066
_exptl_absorpt_correction_T_max 0.9934
_exptl_absorpt_correction_T_min 0.9612
_exptl_absorpt_correction_type multi-scan
_exptl_absorpt_process_details 'SADABS (Bruker)'
_exptl_crystal_colour colourless
_exptl_crystal_density_diffrn 1.180
_exptl_crystal_density_method 'not measured'
_exptl_crystal_description needle
_exptl_crystal_F_000 824
_exptl_crystal_size_max 0.60
_exptl_crystal_size_mid 0.10
_exptl_crystal_size_min 0.10
_refine_diff_density_max 0.242
_refine_diff_density_min -0.207
_refine_ls_extinction_method none
_refine_ls_goodness_of_fit_ref 1.013
_refine_ls_hydrogen_treatment constr
_refine_ls_matrix_type full
_refine_ls_number_parameters 274
_refine_ls_number_reflns 5390
_refine_ls_number_restraints 0
_refine_ls_restrained_S_all 1.013
_refine_ls_R_factor_all 0.1095
_refine_ls_R_factor_gt 0.0551
_refine_ls_shift/su_max 0.002
_refine_ls_shift/su_mean 0.000
_refine_ls_structure_factor_coef Fsqd
_refine_ls_weighting_details 'calc w=1/[\s^2^(Fo^2^)+(0.0694P)^2^+0.2605P] where P=(Fo^2^+2Fc^2^)/3'
_refine_ls_weighting_scheme calc
_refine_ls_wR_factor_gt 0.1337
_refine_ls_wR_factor_ref 0.1600
_reflns_number_gt 3017
_reflns_number_total 5390
_reflns_threshold_expression >2sigma(I)
_cod_data_source_file bk5096.cif
_cod_data_source_block VIIc
_cod_original_sg_symbol_Hall -p_2ybc
_cod_original_sg_symbol_H-M p_21/c
_cod_database_code 2104826

loop_
_symmetry_equiv_pos_as_xyz
'x, y, z'
'-x, y+1/2, -z+1/2'
'-x, -y, -z'
'x, -y-1/2, z-1/2'

loop_
_atom_site_type_symbol
_atom_site_label
_atom_site_fract_x
_atom_site_fract_y
_atom_site_fract_z
_atom_site_U_iso_or_equiv
_atom_site_adp_type
_atom_site_calc_flag
_atom_site_refinement_flags
_atom_site_occupancy
_atom_site_disorder_assembly
_atom_site_disorder_group
C C1 0.62421(11) 0.42050(14) 0.6594(2) 0.0656(5) Uani d . 1 . .
H H1 0.6747 0.4497 0.6704 0.079 Uiso calc R 1 . .
C C2 0.60409(10) 0.37960(11) 0.5212(2) 0.0493(4) Uani d . 1 . .
C C3 0.52823(11) 0.33626(13) 0.5132(2) 0.0596(5) Uani d . 1 . .
H H3 0.5128 0.3068 0.4233 0.072 Uiso calc R 1 . .
C C4 0.47501(11) 0.33551(12) 0.6343(2) 0.0589(5) Uani d . 1 . .
H H4 0.4246 0.3061 0.6235 0.071 Uiso calc R 1 . .
C C5 0.44087(11) 0.37873(12) 0.9042(2) 0.0579(5) Uani d . 1 . .
H H5 0.4658 0.3954 0.9984 0.069 Uiso calc R 1 . .
C C6 0.36029(10) 0.35861(11) 0.9045(2) 0.0549(4) Uani d . 1 . .
H H6 0.3349 0.3419 0.8107 0.066 Uiso calc R 1 . .
C C7 0.34099(11) 0.36330(13) 1.1917(2) 0.0619(5) Uani d . 1 . .
H H7 0.3985 0.3681 1.2100 0.074 Uiso calc R 1 . .
C C8 0.28980(12) 0.35921(12) 1.3126(2) 0.0622(5) Uani d . 1 . .
H H8 0.3135 0.3588 1.4126 0.075 Uiso calc R 1 . .
C C9 0.14999(13) 0.34211(11) 1.4185(2) 0.0590(5) Uani d . 1 . .
H H9 0.1733 0.3426 1.5188 0.071 Uiso calc R 1 . .
C C10 0.06775(12) 0.32867(11) 1.3944(2) 0.0595(5) Uani d . 1 . .
H H10 0.0357 0.3134 1.4770 0.071 Uiso calc R 1 . .
C C11 -0.05944(12) 0.32435(12) 1.2248(3) 0.0651(5) Uani d . 1 . .
H H11 -0.0893 0.3062 1.3084 0.078 Uiso calc R 1 . .
C C12 -0.10022(12) 0.33771(13) 1.0881(3) 0.0658(5) Uani d . 1 . .
H H12 -0.1568 0.3245 1.0764 0.079 Uiso calc R 1 . .
C C13 -0.10287(12) 0.39500(13) 0.8243(2) 0.0674(5) Uani d . 1 . .
H H13 -0.1598 0.3830 0.8141 0.081 Uiso calc R 1 . .
C C14 -0.06522(13) 0.43440(13) 0.7065(2) 0.0695(5) Uani d . 1 . .
H H14 -0.0956 0.4478 0.6157 0.083 Uiso calc R 1 . .
C C15 0.01929(12) 0.45446(12) 0.7234(2) 0.0601(5) Uani d . 1 . .
H H15 0.0450 0.4834 0.6448 0.072 Uiso calc R 1 . .
C C16 0.06517(11) 0.43218(11) 0.85410(19) 0.0508(4) Uani d . 1 . .
H H16 0.1214 0.4475 0.8633 0.061 Uiso calc R 1 . .
C C17 0.02965(10) 0.38653(10) 0.97573(19) 0.0457(4) Uani d . 1 . .
C C18 -0.05815(11) 0.37167(11) 0.9616(2) 0.0548(5) Uani d . 1 . .
C C19 0.07512(10) 0.36146(10) 1.11728(19) 0.0458(4) Uani d . 1 . .
C C20 0.02833(11) 0.33737(10) 1.2444(2) 0.0520(4) Uani d . 1 . .
C C21 0.16562(10) 0.36058(10) 1.13855(19) 0.0457(4) Uani d . 1 . .
C C22 0.20204(11) 0.35564(11) 1.2912(2) 0.0518(4) Uani d . 1 . .
C C23 0.22144(10) 0.35824(10) 1.01601(19) 0.0485(4) Uani d . 1 . .
H H23 0.1990 0.3552 0.9153 0.058 Uiso calc R 1 . .
C C24 0.30721(10) 0.36024(11) 1.0387(2) 0.0518(4) Uani d . 1 . .
C C25 0.57164(11) 0.41926(14) 0.7815(2) 0.0666(5) Uani d . 1 . .
H H25 0.5880 0.4471 0.8726 0.080 Uiso calc R 1 . .
C C26 0.49506(10) 0.37763(11) 0.7719(2) 0.0521(4) Uani d . 1 . .
C C27 0.66384(11) 0.37694(12) 0.3880(2) 0.0551(5) Uani d . 1 . .
C C28 0.61596(16) 0.3800(2) 0.2314(3) 0.1036(9) Uani d . 1 . .
H H28A 0.6550 0.3811 0.1504 0.155 Uiso calc R 1 . .
H H28B 0.5819 0.4304 0.2256 0.155 Uiso calc R 1 . .
H H28C 0.5809 0.3306 0.2199 0.155 Uiso calc R 1 . .
C C29 0.72353(16) 0.4523(2) 0.3911(3) 0.1142(10) Uani d . 1 . .
H H29A 0.7583 0.4506 0.4843 0.171 Uiso calc R 1 . .
H H29B 0.6920 0.5043 0.3876 0.171 Uiso calc R 1 . .
H H29C 0.7580 0.4495 0.3034 0.171 Uiso calc R 1 . .
C C30 0.71294(17) 0.29478(18) 0.3982(3) 0.1261(12) Uani d . 1 . .
H H30A 0.7504 0.2921 0.3149 0.189 Uiso calc R 1 . .
H H30B 0.6750 0.2474 0.3914 0.189 Uiso calc R 1 . .
H H30C 0.7446 0.2926 0.4950 0.189 Uiso calc R 1 . .

loop_
_atom_site_aniso_label
_atom_site_aniso_U_11
_atom_site_aniso_U_22
_atom_site_aniso_U_33
_atom_site_aniso_U_12
_atom_site_aniso_U_13
_atom_site_aniso_U_23
C1 0.0463(10) 0.0802(14) 0.0709(13) -0.0150(9) 0.0091(9) -0.0137(10)
C2 0.0398(9) 0.0533(10) 0.0548(10) 0.0018(7) 0.0044(7) 0.0023(8)
C3 0.0488(10) 0.0737(13) 0.0562(11) -0.0072(9) 0.0017(8) -0.0057(9)
C4 0.0399(9) 0.0718(12) 0.0650(12) -0.0086(8) 0.0041(8) -0.0008(10)
C5 0.0491(10) 0.0663(12) 0.0588(11) 0.0044(8) 0.0085(8) -0.0027(9)
C6 0.0470(10) 0.0599(11) 0.0583(11) 0.0061(8) 0.0080(8) 0.0016(8)
C7 0.0481(10) 0.0709(13) 0.0665(12) 0.0032(9) 0.0018(9) 0.0007(10)
C8 0.0630(12) 0.0704(13) 0.0526(11) 0.0056(9) -0.0027(9) -0.0006(9)
C9 0.0771(13) 0.0538(11) 0.0466(10) 0.0063(9) 0.0101(9) 0.0019(8)
C10 0.0744(13) 0.0508(10) 0.0552(11) 0.0010(9) 0.0252(10) 0.0050(8)
C11 0.0614(12) 0.0572(12) 0.0792(14) -0.0091(9) 0.0305(10) 0.0030(10)
C12 0.0491(10) 0.0625(12) 0.0870(15) -0.0139(9) 0.0163(10) -0.0048(11)
C13 0.0513(11) 0.0674(13) 0.0833(15) -0.0026(9) 0.0004(10) -0.0104(11)
C14 0.0682(13) 0.0710(14) 0.0685(13) 0.0071(10) -0.0058(11) -0.0037(10)
C15 0.0642(12) 0.0607(12) 0.0559(11) 0.0086(9) 0.0088(9) -0.0007(9)
C16 0.0487(9) 0.0494(10) 0.0553(10) 0.0043(7) 0.0116(8) -0.0032(8)
C17 0.0453(9) 0.0401(9) 0.0525(10) 0.0007(7) 0.0118(7) -0.0072(7)
C18 0.0501(10) 0.0470(10) 0.0679(12) -0.0019(8) 0.0108(9) -0.0097(8)
C19 0.0503(9) 0.0367(8) 0.0517(10) -0.0017(7) 0.0146(8) -0.0043(7)
C20 0.0596(11) 0.0401(9) 0.0579(11) -0.0009(8) 0.0212(9) -0.0009(8)
C21 0.0508(9) 0.0381(8) 0.0491(9) 0.0001(7) 0.0116(7) -0.0020(7)
C22 0.0604(11) 0.0449(9) 0.0508(10) 0.0038(8) 0.0098(8) -0.0005(7)
C23 0.0478(9) 0.0494(10) 0.0491(9) 0.0020(7) 0.0087(7) -0.0010(7)
C24 0.0480(10) 0.0510(10) 0.0569(11) 0.0043(8) 0.0085(8) 0.0009(8)
C25 0.0531(11) 0.0838(14) 0.0636(12) -0.0119(10) 0.0089(9) -0.0186(10)
C26 0.0394(9) 0.0582(11) 0.0590(11) 0.0056(7) 0.0050(8) 0.0008(8)
C27 0.0469(9) 0.0634(12) 0.0554(11) -0.0012(8) 0.0073(8) 0.0031(8)
C28 0.0852(17) 0.161(3) 0.0653(15) -0.0060(17) 0.0125(13) 0.0034(15)
C29 0.112(2) 0.137(2) 0.0974(18) -0.0621(18) 0.0466(16) -0.0227(17)
C30 0.122(2) 0.113(2) 0.150(3) 0.0576(18) 0.086(2) 0.0428(19)

loop_
_atom_type_symbol
_atom_type_description
_atom_type_scat_dispersion_real
_atom_type_scat_dispersion_imag
_atom_type_scat_source
C C 0.0033 0.0016 'International Tables Vol C Tables 4.2.6.8 and 6.1.1.4'
H H 0.0000 0.0000 'International Tables Vol C Tables 4.2.6.8 and 6.1.1.4'

loop_
_geom_angle_atom_site_label_1
_geom_angle_atom_site_label_2
_geom_angle_atom_site_label_3
_geom_angle_site_symmetry_1
_geom_angle_site_symmetry_3
_geom_angle
_geom_angle_publ_flag
C25 C1 C2 . . 122.03(17) ?
C25 C1 H1 . . 119.0 ?
C2 C1 H1 . . 119.0 ?
C1 C2 C3 . . 116.03(16) ?
C1 C2 C27 . . 122.41(15) ?
C3 C2 C27 . . 121.44(16) ?
C4 C3 C2 . . 122.19(17) ?
C4 C3 H3 . . 118.9 ?
C2 C3 H3 . . 118.9 ?
C3 C4 C26 . . 121.47(16) ?
C3 C4 H4 . . 119.3 ?
C26 C4 H4 . . 119.3 ?
C6 C5 C26 . . 127.29(18) ?
C6 C5 H5 . . 116.4 ?
C26 C5 H5 . . 116.4 ?
C5 C6 C24 . . 126.31(18) ?
C5 C6 H6 . . 116.8 ?
C24 C6 H6 . . 116.8 ?
C8 C7 C24 . . 120.28(17) ?
C8 C7 H7 . . 119.9 ?
C24 C7 H7 . . 119.9 ?
C7 C8 C22 . . 122.08(18) ?
C7 C8 H8 . . 119.0 ?
C22 C8 H8 . . 119.0 ?
C10 C9 C22 . . 120.32(17) ?
C10 C9 H9 . . 119.8 ?
C22 C9 H9 . . 119.8 ?
C9 C10 C20 . . 121.26(16) ?
C9 C10 H10 . . 119.4 ?
C20 C10 H10 . . 119.4 ?
C12 C11 C20 . . 121.43(17) ?
C12 C11 H11 . . 119.3 ?
C20 C11 H11 . . 119.3 ?
C11 C12 C18 . . 120.86(17) ?
C11 C12 H12 . . 119.6 ?
C18 C12 H12 . . 119.6 ?
C14 C13 C18 . . 121.88(18) ?
C14 C13 H13 . . 119.1 ?
C18 C13 H13 . . 119.1 ?
C13 C14 C15 . . 119.10(19) ?
C13 C14 H14 . . 120.4 ?
C15 C14 H14 . . 120.5 ?
C16 C15 C14 . . 120.85(18) ?
C16 C15 H15 . . 119.6 ?
C14 C15 H15 . . 119.6 ?
C15 C16 C17 . . 121.91(16) ?
C15 C16 H16 . . 119.0 ?
C17 C16 H16 . . 119.0 ?
C16 C17 C18 . . 116.50(16) ?
C16 C17 C19 . . 124.35(15) ?
C18 C17 C19 . . 118.90(15) ?
C13 C18 C12 . . 120.73(17) ?
C13 C18 C17 . . 119.45(17) ?
C12 C18 C17 . . 119.73(18) ?
C20 C19 C21 . . 117.32(15) ?
C20 C19 C17 . . 117.99(15) ?
C21 C19 C17 . . 124.68(14) ?
C19 C20 C11 . . 120.02(17) ?
C19 C20 C10 . . 120.61(16) ?
C11 C20 C10 . . 119.33(16) ?
C23 C21 C22 . . 116.69(15) ?
C23 C21 C19 . . 124.25(15) ?
C22 C21 C19 . . 118.90(14) ?
C8 C22 C21 . . 118.99(16) ?
C8 C22 C9 . . 121.05(17) ?
C21 C22 C9 . . 119.86(16) ?
C24 C23 C21 . . 123.26(16) ?
C24 C23 H23 . . 118.4 ?
C21 C23 H23 . . 118.4 ?
C23 C24 C7 . . 118.21(16) ?
C23 C24 C6 . . 119.52(16) ?
C7 C24 C6 . . 122.27(16) ?
C1 C25 C26 . . 121.79(18) ?
C1 C25 H25 . . 119.1 ?
C26 C25 H25 . . 119.1 ?
C25 C26 C4 . . 116.45(16) ?
C25 C26 C5 . . 119.86(17) ?
C4 C26 C5 . . 123.68(16) ?
C30 C27 C29 . . 109.9(2) ?
C30 C27 C28 . . 108.5(2) ?
C29 C27 C28 . . 106.29(19) ?
C30 C27 C2 . . 108.60(15) ?
C29 C27 C2 . . 112.19(16) ?
C28 C27 C2 . . 111.31(15) ?
C27 C28 H28A . . 109.5 ?
C27 C28 H28B . . 109.5 ?
H28A C28 H28B . . 109.5 ?
C27 C28 H28C . . 109.5 ?
H28A C28 H28C . . 109.5 ?
H28B C28 H28C . . 109.5 ?
C27 C29 H29A . . 109.5 ?
C27 C29 H29B . . 109.5 ?
H29A C29 H29B . . 109.5 ?
C27 C29 H29C . . 109.5 ?
H29A C29 H29C . . 109.5 ?
H29B C29 H29C . . 109.5 ?
C27 C30 H30A . . 109.5 ?
C27 C30 H30B . . 109.5 ?
H30A C30 H30B . . 109.5 ?
C27 C30 H30C . . 109.5 ?
H30A C30 H30C . . 109.5 ?
H30B C30 H30C . . 109.5 ?

loop_
_geom_bond_atom_site_label_1
_geom_bond_atom_site_label_2
_geom_bond_site_symmetry_2
_geom_bond_distance
_geom_bond_publ_flag
C1 C25 . 1.380(2) ?
C1 C2 . 1.385(2) ?
C1 H1 . 0.9300 ?
C2 C3 . 1.390(2) ?
C2 C27 . 1.531(2) ?
C3 C4 . 1.380(2) ?
C3 H3 . 0.9300 ?
C4 C26 . 1.389(2) ?
C4 H4 . 0.9300 ?
C5 C6 . 1.327(2) ?
C5 C26 . 1.467(2) ?
C5 H5 . 0.9300 ?
C6 C24 . 1.470(2) ?
C6 H6 . 0.9300 ?
C7 C8 . 1.359(2) ?
C7 C24 . 1.410(3) ?
C7 H7 . 0.9300 ?
C8 C22 . 1.408(2) ?
C8 H8 . 0.9300 ?
C9 C10 . 1.339(3) ?
C9 C22 . 1.427(2) ?
C9 H9 . 0.9300 ?
C10 C20 . 1.425(2) ?
C10 H10 . 0.9300 ?
C11 C12 . 1.343(3) ?
C11 C20 . 1.421(3) ?
C11 H11 . 0.9300 ?
C12 C18 . 1.416(3) ?
C12 H12 . 0.9300 ?
C13 C14 . 1.357(3) ?
C13 C18 . 1.409(3) ?
C13 H13 . 0.9300 ?
C14 C15 . 1.389(3) ?
C14 H14 . 0.9300 ?
C15 C16 . 1.367(2) ?
C15 H15 . 0.9300 ?
C16 C17 . 1.415(2) ?
C16 H16 . 0.9300 ?
C17 C18 . 1.423(2) ?
C17 C19 . 1.452(2) ?
C19 C20 . 1.411(2) ?
C19 C21 . 1.451(2) ?
C21 C23 . 1.418(2) ?
C21 C22 . 1.423(2) ?
C23 C24 . 1.377(2) ?
C23 H23 . 0.9300 ?
C25 C26 . 1.388(2) ?
C25 H25 . 0.9300 ?
C27 C30 . 1.511(3) ?
C27 C29 . 1.520(3) ?
C27 C28 . 1.529(3) ?
C28 H28A . 0.9600 ?
C28 H28B . 0.9600 ?
C28 H28C . 0.9600 ?
C29 H29A . 0.9600 ?
C29 H29B . 0.9600 ?
C29 H29C . 0.9600 ?
C30 H30A . 0.9600 ?
C30 H30B . 0.9600 ?
C30 H30C . 0.9600 ?

loop_
_geom_torsion_atom_site_label_1
_geom_torsion_atom_site_label_2
_geom_torsion_atom_site_label_3
_geom_torsion_atom_site_label_4
_geom_torsion_site_symmetry_1
_geom_torsion_site_symmetry_2
_geom_torsion_site_symmetry_3
_geom_torsion_site_symmetry_4
_geom_torsion
_geom_torsion_publ_flag
C25 C1 C2 C3 . . . . -0.8(3) ?
C25 C1 C2 C27 . . . . -176.94(18) ?
C1 C2 C3 C4 . . . . 1.5(3) ?
C27 C2 C3 C4 . . . . 177.66(17) ?
C2 C3 C4 C26 . . . . -0.7(3) ?
C26 C5 C6 C24 . . . . -179.97(17) ?
C24 C7 C8 C22 . . . . -2.9(3) ?
C22 C9 C10 C20 . . . . -7.5(3) ?
C20 C11 C12 C18 . . . . -5.0(3) ?
C18 C13 C14 C15 . . . . -1.8(3) ?
C13 C14 C15 C16 . . . . 2.5(3) ?
C14 C15 C16 C17 . . . . 1.4(3) ?
C15 C16 C17 C18 . . . . -5.6(2) ?
C15 C16 C17 C19 . . . . -179.74(16) ?
C14 C13 C18 C12 . . . . 174.21(19) ?
C14 C13 C18 C17 . . . . -2.6(3) ?
C11 C12 C18 C13 . . . . -172.47(19) ?
C11 C12 C18 C17 . . . . 4.3(3) ?
C16 C17 C18 C13 . . . . 6.1(2) ?
C19 C17 C18 C13 . . . . -179.43(15) ?
C16 C17 C18 C12 . . . . -170.75(16) ?
C19 C17 C18 C12 . . . . 3.8(2) ?
C16 C17 C19 C20 . . . . 163.10(15) ?
C18 C17 C19 C20 . . . . -10.9(2) ?
C16 C17 C19 C21 . . . . -15.9(2) ?
C18 C17 C19 C21 . . . . 170.05(15) ?
C21 C19 C20 C11 . . . . -170.42(15) ?
C17 C19 C20 C11 . . . . 10.5(2) ?
C21 C19 C20 C10 . . . . 11.7(2) ?
C17 C19 C20 C10 . . . . -167.35(15) ?
C12 C11 C20 C19 . . . . -2.7(3) ?
C12 C11 C20 C10 . . . . 175.21(18) ?
C9 C10 C20 C19 . . . . -0.7(3) ?
C9 C10 C20 C11 . . . . -178.60(17) ?
C20 C19 C21 C23 . . . . 160.70(15) ?
C17 C19 C21 C23 . . . . -20.3(2) ?
C20 C19 C21 C22 . . . . -14.6(2) ?
C17 C19 C21 C22 . . . . 164.41(15) ?
C7 C8 C22 C21 . . . . -3.1(3) ?
C7 C8 C22 C9 . . . . 173.15(18) ?
C23 C21 C22 C8 . . . . 7.6(2) ?
C19 C21 C22 C8 . . . . -176.76(15) ?
C23 C21 C22 C9 . . . . -168.67(15) ?
C19 C21 C22 C9 . . . . 7.0(2) ?
C10 C9 C22 C8 . . . . -171.95(17) ?
C10 C9 C22 C21 . . . . 4.2(3) ?
C22 C21 C23 C24 . . . . -6.8(2) ?
C19 C21 C23 C24 . . . . 177.82(15) ?
C21 C23 C24 C7 . . . . 1.1(3) ?
C21 C23 C24 C6 . . . . -179.25(15) ?
C8 C7 C24 C23 . . . . 3.9(3) ?
C8 C7 C24 C6 . . . . -175.77(18) ?
C5 C6 C24 C23 . . . . 164.10(18) ?
C5 C6 C24 C7 . . . . -16.3(3) ?
C2 C1 C25 C26 . . . . -0.7(3) ?
C1 C25 C26 C4 . . . . 1.5(3) ?
C1 C25 C26 C5 . . . . -179.41(18) ?
C3 C4 C26 C25 . . . . -0.8(3) ?
C3 C4 C26 C5 . . . . -179.88(17) ?
C6 C5 C26 C25 . . . . 164.57(19) ?
C6 C5 C26 C4 . . . . -16.4(3) ?
C1 C2 C27 C30 . . . . 95.3(2) ?
C3 C2 C27 C30 . . . . -80.6(2) ?
C1 C2 C27 C29 . . . . -26.3(3) ?
C3 C2 C27 C29 . . . . 157.8(2) ?
C1 C2 C27 C28 . . . . -145.3(2) ?
C3 C2 C27 C28 . . . . 38.8(3) ?

loop_
_cod_related_entry_id
_cod_related_entry_database
_cod_related_entry_code
1 ChemSpider 30654552
